data_4348840
loop_
_publ_author_name
'Adams, Richard D.'
'Dhull, Poonam'
'Rassolov, Vitaly'
'Wong, Yuen Onn'

_publ_section_title
;
 Synthesis and Reactivity of Electronically Unsaturated Dirhenium Carbonyl
 Compounds Containing Bridging Gold-Carbene Groups.
;
_journal_issue 20
_journal_name_full 'Inorganic chemistry'
_journal_page_first 10475
_journal_page_last 10483
_journal_paper_doi 10.1021/acs.inorgchem.6b01714
_journal_volume 55
_journal_year 2016
_chemical_formula_sum 'C36 H37 Au N2 O9 Re2'
_chemical_formula_weight 1211.04
_space_group_IT_number 14
_space_group_name_Hall '-P 2ybc'
_space_group_name_H-M_alt 'P 1 21/c 1'
_symmetry_cell_setting monoclinic
_symmetry_space_group_name_H-M 'P 1 21/c 1'
_atom_sites_solution_hydrogens geom
_atom_sites_solution_primary direct
_atom_sites_solution_secondary difmap
_audit_creation_method SHELXL-97
_cell_angle_alpha 90.00
_cell_angle_beta 98.1610(10)
_cell_angle_gamma 90.00
_cell_formula_units_Z 4
_cell_length_a 14.3405(10)
_cell_length_b 12.8309(9)
_cell_length_c 22.5612(15)
_cell_measurement_reflns_used 8464
_cell_measurement_temperature 294(2)
_cell_measurement_theta_max 27.06
_cell_measurement_theta_min 2.40
_cell_volume 4109.3(5)
_computing_cell_refinement 'SAINT+  V6.45 (Bruker, 2003)'
_computing_data_collection 'SMART V5.632 (Bruker, 2005)'
_computing_data_reduction 'SAINT+  V6.45'
_computing_molecular_graphics 'SHELXTL V6.1 (Sheldrick, 2000)'
_computing_publication_material 'SHELXTL V6.1'
_computing_structure_refinement 'SHELXL-97 (Sheldrick, 1997)'
_computing_structure_solution 'SHELXS-97 (Sheldrick, 1990)'
_diffrn_ambient_temperature 294(2)
_diffrn_measured_fraction_theta_full 1.000
_diffrn_measured_fraction_theta_max 1.000
_diffrn_measurement_device_type 'Bruker SMART APEX CCD diffractometer'
_diffrn_measurement_method 'omega scans'
_diffrn_radiation_monochromator graphite
_diffrn_radiation_source 'fine-focus sealed tube'
_diffrn_radiation_type MoK\a
_diffrn_radiation_wavelength 0.71073
_diffrn_reflns_av_R_equivalents 0.0358
_diffrn_reflns_av_sigmaI/netI 0.0277
_diffrn_reflns_limit_h_max 17
_diffrn_reflns_limit_h_min -17
_diffrn_reflns_limit_k_max 15
_diffrn_reflns_limit_k_min -15
_diffrn_reflns_limit_l_max 26
_diffrn_reflns_limit_l_min -26
_diffrn_reflns_number 43219
_diffrn_reflns_theta_full 25.03
_diffrn_reflns_theta_max 25.03
_diffrn_reflns_theta_min 1.82
_diffrn_standards_decay_% <1
_exptl_absorpt_coefficient_mu 9.488
_exptl_absorpt_correction_T_max 1.000
_exptl_absorpt_correction_T_min 0.442
_exptl_absorpt_correction_type multi-scan
_exptl_absorpt_process_details '(SADABS, Bruker, 1997)'
_exptl_crystal_colour yellow
_exptl_crystal_density_diffrn 1.958
_exptl_crystal_density_method 'not measured'
_exptl_crystal_description block
_exptl_crystal_F_000 2272
_exptl_crystal_size_max 0.40
_exptl_crystal_size_mid 0.30
_exptl_crystal_size_min 0.20
_refine_diff_density_max 1.135
_refine_diff_density_min -1.044
_refine_diff_density_rms 0.106
_refine_ls_extinction_method none
_refine_ls_goodness_of_fit_ref 1.063
_refine_ls_hydrogen_treatment mixed
_refine_ls_matrix_type full
_refine_ls_number_parameters 463
_refine_ls_number_reflns 7255
_refine_ls_number_restraints 0
_refine_ls_restrained_S_all 1.063
_refine_ls_R_factor_all 0.0313
_refine_ls_R_factor_gt 0.0253
_refine_ls_shift/su_max 0.063
_refine_ls_shift/su_mean 0.005
_refine_ls_structure_factor_coef Fsqd
_refine_ls_weighting_details 'calc w=1/[\s^2^(Fo^2^)+(0.0292P)^2^+4.2307P] where P=(Fo^2^+2Fc^2^)/3'
_refine_ls_weighting_scheme calc
_refine_ls_wR_factor_gt 0.0620
_refine_ls_wR_factor_ref 0.0659
_reflns_number_gt 6338
_reflns_number_total 7255
_reflns_threshold_expression >2sigma(I)
_cod_data_source_file ic6b01714_si_002.cif
_cod_data_source_block p21c(4)
_cod_depositor_comments
;
The following automatic conversions were performed:

data item '_symmetry_cell_setting' value 'Monoclinic' was changed to
'monoclinic' in accordance with the
/home/saulius/struct/COD-crude-data/automatic-downloads/DataCite-retrospective/ACS/depositions/lib/dictionaries/cif_core.dic
dictionary named 'cif_core.dic' version 2.4.2 last updated on
2011-04-26.

Automatic conversion script
Id: cif_fix_values 6909 2019-04-08 15:41:33Z antanas 
;
_cod_original_sg_symbol_H-M P2(1)/c
_cod_database_code 4348840

loop_
_symmetry_equiv_pos_as_xyz
'x, y, z'
'-x, y+1/2, -z+1/2'
'-x, -y, -z'
'x, -y-1/2, z-1/2'

loop_
_atom_site_label
_atom_site_type_symbol
_atom_site_fract_x
_atom_site_fract_y
_atom_site_fract_z
_atom_site_U_iso_or_equiv
_atom_site_adp_type
_atom_site_occupancy
_atom_site_symmetry_multiplicity
_atom_site_calc_flag
_atom_site_refinement_flags
Re1 Re 0.279785(15) 0.498031(14) 0.846175(9) 0.05634(7) Uani 1 1 d .
Re2 Re 0.261692(17) 0.415125(17) 0.970371(11) 0.06663(8) Uani 1 1 d .
Au1 Au 0.242860(13) 0.716320(13) 0.852158(8) 0.04894(6) Uani 1 1 d .
O11 O 0.3058(4) 0.2718(3) 0.8082(3) 0.1141(18) Uani 1 1 d .
O12 O 0.0630(3) 0.4757(4) 0.8136(2) 0.1045(15) Uani 1 1 d .
O13 O 0.2969(3) 0.5779(4) 0.7202(2) 0.0911(13) Uani 1 1 d .
O14 O 0.4928(4) 0.5365(5) 0.8892(3) 0.1217(19) Uani 1 1 d .
O21 O 0.1285(3) 0.2495(4) 0.9032(3) 0.1041(16) Uani 1 1 d .
O22 O 0.0881(4) 0.5637(4) 0.9615(2) 0.1079(16) Uani 1 1 d .
O23 O 0.3936(5) 0.6024(4) 1.0122(2) 0.126(2) Uani 1 1 d .
O24 O 0.2497(5) 0.3351(5) 1.0972(3) 0.136(2) Uani 1 1 d .
O25 O 0.4308(4) 0.2704(4) 0.9526(3) 0.126(2) Uani 1 1 d .
N1 N 0.1649(3) 0.9332(3) 0.85745(17) 0.0546(10) Uani 1 1 d .
N2 N 0.2445(3) 0.9213(3) 0.78557(17) 0.0549(10) Uani 1 1 d .
C11 C 0.2967(4) 0.3554(5) 0.8230(3) 0.0772(16) Uani 1 1 d .
C12 C 0.1410(4) 0.4849(5) 0.8258(3) 0.0697(14) Uani 1 1 d .
C13 C 0.2903(4) 0.5508(4) 0.7671(3) 0.0693(14) Uani 1 1 d .
C14 C 0.4157(5) 0.5209(5) 0.8736(3) 0.0796(17) Uani 1 1 d .
C21 C 0.1772(4) 0.3098(5) 0.9284(3) 0.0761(16) Uani 1 1 d .
C22 C 0.1514(5) 0.5099(5) 0.9658(3) 0.0768(16) Uani 1 1 d .
C23 C 0.3473(5) 0.5343(5) 0.9970(3) 0.0871(19) Uani 1 1 d .
C24 C 0.2544(5) 0.3658(6) 1.0501(3) 0.097(2) Uani 1 1 d .
C25 C 0.3710(5) 0.3246(5) 0.9595(3) 0.090(2) Uani 1 1 d .
C30 C 0.2144(3) 0.8662(3) 0.82982(19) 0.0446(10) Uani 1 1 d .
C31 C 0.1609(5) 1.0304(4) 0.8306(2) 0.0724(15) Uani 1 1 d .
H31 H 0.1296 1.0892 0.8418 0.087 Uiso 1 1 calc R
C32 C 0.2111(4) 1.0225(4) 0.7854(2) 0.0710(15) Uani 1 1 d .
H32 H 0.2217 1.0750 0.7587 0.085 Uiso 1 1 calc R
C33 C 0.3021(4) 0.8799(4) 0.7433(2) 0.0617(13) Uani 1 1 d .
C34 C 0.3989(4) 0.8720(5) 0.7606(3) 0.0840(18) Uani 1 1 d .
C35 C 0.4507(5) 0.8312(7) 0.7187(4) 0.110(3) Uani 1 1 d .
H35 H 0.5157 0.8245 0.7283 0.132 Uiso 1 1 calc R
C36 C 0.4081(7) 0.8008(7) 0.6637(4) 0.113(3) Uani 1 1 d .
H36 H 0.4445 0.7742 0.6362 0.135 Uiso 1 1 calc R
C37 C 0.3134(6) 0.8087(6) 0.6481(3) 0.094(2) Uani 1 1 d .
H37 H 0.2863 0.7873 0.6102 0.113 Uiso 1 1 calc R
C38 C 0.2558(4) 0.8479(4) 0.6877(2) 0.0702(15) Uani 1 1 d .
C39 C 0.4458(6) 0.9065(7) 0.8226(4) 0.120(3) Uani 1 1 d .
H39 H 0.3966 0.9080 0.8486 0.145 Uiso 1 1 calc R
C40 C 0.5199(9) 0.8321(12) 0.8500(6) 0.217(7) Uani 1 1 d .
H40A H 0.5356 0.8470 0.8919 0.326 Uiso 1 1 calc R
H40B H 0.5751 0.8394 0.8307 0.326 Uiso 1 1 calc R
H40C H 0.4966 0.7620 0.8449 0.326 Uiso 1 1 calc R
C41 C 0.4829(9) 1.0157(10) 0.8199(6) 0.211(6) Uani 1 1 d .
H41A H 0.5351 1.0161 0.7977 0.317 Uiso 1 1 calc R
H41B H 0.5032 1.0404 0.8598 0.317 Uiso 1 1 calc R
H41C H 0.4340 1.0603 0.8006 0.317 Uiso 1 1 calc R
C42 C 0.1503(5) 0.8514(5) 0.6717(2) 0.0784(17) Uani 1 1 d .
H42 H 0.1262 0.8998 0.6995 0.094 Uiso 1 1 calc R
C43 C 0.1080(5) 0.7445(6) 0.6809(3) 0.101(2) Uani 1 1 d .
H43A H 0.1299 0.7203 0.7207 0.152 Uiso 1 1 calc R
H43B H 0.1269 0.6963 0.6523 0.152 Uiso 1 1 calc R
H43C H 0.0405 0.7497 0.6754 0.152 Uiso 1 1 calc R
C44 C 0.1171(6) 0.8903(6) 0.6085(3) 0.115(3) Uani 1 1 d .
H44A H 0.1334 0.8403 0.5801 0.172 Uiso 1 1 calc R
H44B H 0.1470 0.9557 0.6025 0.172 Uiso 1 1 calc R
H44C H 0.0500 0.8996 0.6031 0.172 Uiso 1 1 calc R
C45 C 0.1207(4) 0.9082(4) 0.9105(2) 0.0587(12) Uani 1 1 d .
C46 C 0.1745(4) 0.9244(4) 0.9662(2) 0.0678(14) Uani 1 1 d .
C47 C 0.1316(5) 0.8988(5) 1.0159(3) 0.0815(18) Uani 1 1 d .
H47 H 0.1646 0.9089 1.0540 0.098 Uiso 1 1 calc R
C48 C 0.0435(5) 0.8597(6) 1.0101(3) 0.091(2) Uani 1 1 d .
H48 H 0.0168 0.8437 1.0442 0.109 Uiso 1 1 calc R
C49 C -0.0077(5) 0.8430(5) 0.9540(3) 0.0832(18) Uani 1 1 d .
H49 H -0.0681 0.8153 0.9510 0.100 Uiso 1 1 calc R
C50 C 0.0301(4) 0.8669(4) 0.9027(2) 0.0664(14) Uani 1 1 d .
C51 C 0.2759(5) 0.9641(6) 0.9743(3) 0.0901(19) Uani 1 1 d .
H51 H 0.2903 0.9835 0.9345 0.108 Uiso 1 1 calc R
C52 C 0.3450(6) 0.8847(7) 0.9982(5) 0.130(3) Uani 1 1 d .
H52A H 0.3337 0.8217 0.9754 0.195 Uiso 1 1 calc R
H52B H 0.3390 0.8710 1.0393 0.195 Uiso 1 1 calc R
H52C H 0.4074 0.9095 0.9956 0.195 Uiso 1 1 calc R
C53 C 0.2869(7) 1.0626(6) 1.0131(4) 0.130(3) Uani 1 1 d .
H53A H 0.3502 1.0882 1.0155 0.195 Uiso 1 1 calc R
H53B H 0.2735 1.0464 1.0526 0.195 Uiso 1 1 calc R
H53C H 0.2437 1.1150 0.9956 0.195 Uiso 1 1 calc R
C54 C -0.0256(4) 0.8486(5) 0.8416(3) 0.0785(16) Uani 1 1 d .
H54 H 0.0089 0.8799 0.8116 0.094 Uiso 1 1 calc R
C55 C -0.0362(6) 0.7328(6) 0.8285(4) 0.115(3) Uani 1 1 d .
H55A H -0.0733 0.7015 0.8560 0.173 Uiso 1 1 calc R
H55B H 0.0249 0.7008 0.8331 0.173 Uiso 1 1 calc R
H55C H -0.0669 0.7229 0.7883 0.173 Uiso 1 1 calc R
C56 C -0.1227(6) 0.8986(7) 0.8356(4) 0.124(3) Uani 1 1 d .
H56A H -0.1162 0.9730 0.8378 0.186 Uiso 1 1 calc R
H56B H -0.1551 0.8747 0.8675 0.186 Uiso 1 1 calc R
H56C H -0.1580 0.8795 0.7978 0.186 Uiso 1 1 calc R
H1 H 0.259(6) 0.615(7) 0.875(5) 0.18(4) Uiso 1 1 d .

loop_
_atom_site_aniso_label
_atom_site_aniso_U_11
_atom_site_aniso_U_22
_atom_site_aniso_U_33
_atom_site_aniso_U_23
_atom_site_aniso_U_13
_atom_site_aniso_U_12
Re1 0.05993(13) 0.04403(11) 0.06555(14) -0.00209(8) 0.01056(10) 0.00141(8)
Re2 0.07378(15) 0.05504(13) 0.06941(15) 0.00787(10) 0.00440(11) -0.00413(10)
Au1 0.05532(12) 0.04135(10) 0.05095(11) 0.00092(7) 0.01026(8) -0.00005(7)
O11 0.126(4) 0.054(3) 0.169(5) -0.024(3) 0.044(4) 0.001(3)
O12 0.061(3) 0.140(4) 0.111(4) -0.013(3) 0.006(3) -0.010(3)
O13 0.105(3) 0.102(3) 0.070(3) 0.011(2) 0.030(3) -0.002(3)
O14 0.073(3) 0.122(4) 0.162(5) 0.015(4) -0.013(3) -0.013(3)
O21 0.084(3) 0.078(3) 0.148(5) -0.029(3) 0.010(3) -0.018(3)
O22 0.127(4) 0.111(4) 0.085(3) -0.012(3) 0.013(3) 0.044(3)
O23 0.165(5) 0.096(4) 0.102(4) 0.003(3) -0.033(4) -0.049(4)
O24 0.160(6) 0.153(5) 0.100(4) 0.060(4) 0.031(4) 0.015(4)
O25 0.075(3) 0.106(4) 0.202(6) 0.035(4) 0.032(4) 0.020(3)
N1 0.079(3) 0.039(2) 0.047(2) 0.0004(16) 0.0128(19) 0.0015(19)
N2 0.074(3) 0.045(2) 0.048(2) 0.0003(17) 0.020(2) -0.0064(19)
C11 0.080(4) 0.051(3) 0.102(5) -0.011(3) 0.017(3) -0.002(3)
C12 0.065(4) 0.075(4) 0.070(4) -0.009(3) 0.011(3) -0.003(3)
C13 0.070(4) 0.059(3) 0.081(4) -0.003(3) 0.019(3) 0.003(3)
C14 0.068(4) 0.067(4) 0.101(5) 0.008(3) 0.000(3) 0.000(3)
C21 0.072(4) 0.062(3) 0.096(4) -0.004(3) 0.020(3) 0.001(3)
C22 0.102(5) 0.065(4) 0.062(3) -0.004(3) 0.009(3) 0.012(3)
C23 0.106(5) 0.072(4) 0.075(4) 0.011(3) -0.016(4) -0.021(4)
C24 0.106(5) 0.099(5) 0.086(5) 0.028(4) 0.016(4) -0.001(4)
C25 0.067(4) 0.079(4) 0.124(6) 0.030(4) 0.012(4) -0.010(3)
C30 0.053(2) 0.040(2) 0.043(2) -0.0072(18) 0.0121(19) -0.0122(19)
C31 0.110(5) 0.049(3) 0.061(3) 0.001(2) 0.020(3) 0.008(3)
C32 0.108(5) 0.044(3) 0.062(3) 0.004(2) 0.018(3) -0.005(3)
C33 0.075(4) 0.052(3) 0.063(3) 0.006(2) 0.026(3) -0.011(2)
C34 0.068(4) 0.088(4) 0.100(5) 0.007(4) 0.025(3) -0.019(3)
C35 0.075(5) 0.126(7) 0.141(7) 0.018(6) 0.054(5) -0.002(4)
C36 0.119(7) 0.120(6) 0.117(7) 0.007(5) 0.080(6) 0.015(5)
C37 0.119(6) 0.104(5) 0.071(4) 0.004(4) 0.050(4) 0.010(4)
C38 0.092(4) 0.071(3) 0.053(3) 0.008(3) 0.027(3) 0.005(3)
C39 0.077(5) 0.155(8) 0.128(7) -0.005(6) 0.009(5) -0.042(5)
C40 0.185(12) 0.229(15) 0.203(13) -0.012(12) -0.091(11) 0.024(11)
C41 0.204(13) 0.178(11) 0.240(14) -0.032(10) -0.012(11) -0.115(10)
C42 0.092(4) 0.096(4) 0.047(3) 0.000(3) 0.007(3) 0.014(4)
C43 0.095(5) 0.127(6) 0.079(4) 0.014(4) 0.000(4) -0.011(5)
C44 0.138(7) 0.125(7) 0.077(5) 0.030(4) 0.001(4) 0.015(5)
C45 0.081(4) 0.049(3) 0.049(3) 0.001(2) 0.021(3) 0.011(2)
C46 0.087(4) 0.062(3) 0.055(3) -0.001(2) 0.010(3) 0.006(3)
C47 0.107(5) 0.092(4) 0.048(3) 0.005(3) 0.019(3) 0.008(4)
C48 0.106(5) 0.107(5) 0.067(4) 0.016(4) 0.036(4) 0.009(4)
C49 0.082(4) 0.099(5) 0.073(4) 0.012(3) 0.025(3) 0.009(4)
C50 0.075(4) 0.069(3) 0.057(3) 0.008(3) 0.015(3) 0.007(3)
C51 0.098(5) 0.109(5) 0.062(4) -0.003(3) 0.006(3) -0.008(4)
C52 0.094(6) 0.111(7) 0.180(9) -0.005(6) 0.000(6) 0.003(5)
C53 0.147(8) 0.085(5) 0.152(8) -0.016(5) 0.003(6) -0.023(5)
C54 0.074(4) 0.096(4) 0.067(4) -0.004(3) 0.015(3) -0.002(3)
C55 0.108(6) 0.111(6) 0.124(7) -0.037(5) 0.005(5) -0.013(5)
C56 0.118(6) 0.150(8) 0.096(6) 0.006(5) -0.009(5) 0.042(6)

loop_
_atom_type_symbol
_atom_type_description
_atom_type_scat_dispersion_real
_atom_type_scat_dispersion_imag
_atom_type_scat_source
C C 0.0033 0.0016 'International Tables Vol C Tables 4.2.6.8 and 6.1.1.4'
H H 0.0000 0.0000 'International Tables Vol C Tables 4.2.6.8 and 6.1.1.4'
N N 0.0061 0.0033 'International Tables Vol C Tables 4.2.6.8 and 6.1.1.4'
O O 0.0106 0.0060 'International Tables Vol C Tables 4.2.6.8 and 6.1.1.4'
Re Re -1.0185 7.2310 'International Tables Vol C Tables 4.2.6.8 and 6.1.1.4'
Au Au -2.0133 8.8022 'International Tables Vol C Tables 4.2.6.8 and 6.1.1.4'

loop_
_geom_angle_atom_site_label_1
_geom_angle_atom_site_label_2
_geom_angle_atom_site_label_3
_geom_angle
C11 Re1 C13 93.0(3)
C11 Re1 C14 93.9(3)
C13 Re1 C14 92.0(3)
C11 Re1 C12 91.0(2)
C13 Re1 C12 91.3(2)
C14 Re1 C12 173.9(3)
C11 Re1 Au1 167.0(2)
C13 Re1 Au1 74.92(16)
C14 Re1 Au1 91.20(18)
C12 Re1 Au1 84.71(17)
C11 Re1 Re2 87.1(2)
C13 Re1 Re2 179.59(17)
C14 Re1 Re2 88.4(2)
C12 Re1 Re2 88.27(17)
Au1 Re1 Re2 104.988(9)
C11 Re1 H1 172(3)
C13 Re1 H1 95(3)
C14 Re1 H1 88(3)
C12 Re1 H1 86(3)
Au1 Re1 H1 20(3)
Re2 Re1 H1 85(3)
C24 Re2 C21 96.4(3)
C24 Re2 C22 95.8(3)
C21 Re2 C22 87.9(3)
C24 Re2 C25 94.1(3)
C21 Re2 C25 89.0(3)
C22 Re2 C25 169.9(3)
C24 Re2 C23 94.8(3)
C21 Re2 C23 168.7(3)
C22 Re2 C23 89.9(3)
C25 Re2 C23 91.3(3)
C24 Re2 Re1 177.8(2)
C21 Re2 Re1 85.64(19)
C22 Re2 Re1 84.81(17)
C25 Re2 Re1 85.3(2)
C23 Re2 Re1 83.13(18)
C30 Au1 Re1 162.95(12)
C30 Au1 H1 173(4)
Re1 Au1 H1 24(4)
C30 N1 C31 111.7(4)
C30 N1 C45 124.4(4)
C31 N1 C45 124.0(4)
C30 N2 C32 110.3(4)
C30 N2 C33 124.7(4)
C32 N2 C33 124.9(4)
O11 C11 Re1 178.7(7)
O12 C12 Re1 178.5(6)
O13 C13 Re1 177.4(5)
O14 C14 Re1 178.3(6)
O21 C21 Re2 178.8(6)
O22 C22 Re2 178.1(5)
O23 C23 Re2 178.4(8)
O24 C24 Re2 179.1(8)
O25 C25 Re2 177.5(7)
N1 C30 N2 105.0(4)
N1 C30 Au1 127.2(3)
N2 C30 Au1 127.8(3)
C32 C31 N1 105.8(5)
C32 C31 H31 127.1
N1 C31 H31 127.1
C31 C32 N2 107.1(5)
C31 C32 H32 126.4
N2 C32 H32 126.4
C38 C33 C34 124.0(5)
C38 C33 N2 117.2(5)
C34 C33 N2 118.8(5)
C35 C34 C33 116.5(7)
C35 C34 C39 121.7(7)
C33 C34 C39 121.8(6)
C36 C35 C34 121.1(7)
C36 C35 H35 119.5
C34 C35 H35 119.5
C37 C36 C35 121.2(7)
C37 C36 H36 119.4
C35 C36 H36 119.4
C36 C37 C38 121.5(7)
C36 C37 H37 119.2
C38 C37 H37 119.2
C37 C38 C33 115.7(6)
C37 C38 C42 121.6(6)
C33 C38 C42 122.6(5)
C40 C39 C41 112.1(9)
C40 C39 C34 112.8(9)
C41 C39 C34 110.3(8)
C40 C39 H39 107.1
C41 C39 H39 107.1
C34 C39 H39 107.1
C39 C40 H40A 109.5
C39 C40 H40B 109.5
H40A C40 H40B 109.5
C39 C40 H40C 109.5
H40A C40 H40C 109.5
H40B C40 H40C 109.5
C39 C41 H41A 109.5
C39 C41 H41B 109.5
H41A C41 H41B 109.5
C39 C41 H41C 109.5
H41A C41 H41C 109.5
H41B C41 H41C 109.5
C38 C42 C44 113.8(6)
C38 C42 C43 110.3(5)
C44 C42 C43 110.1(6)
C38 C42 H42 107.5
C44 C42 H42 107.5
C43 C42 H42 107.5
C42 C43 H43A 109.5
C42 C43 H43B 109.5
H43A C43 H43B 109.5
C42 C43 H43C 109.5
H43A C43 H43C 109.5
H43B C43 H43C 109.5
C42 C44 H44A 109.5
C42 C44 H44B 109.5
H44A C44 H44B 109.5
C42 C44 H44C 109.5
H44A C44 H44C 109.5
H44B C44 H44C 109.5
C50 C45 C46 124.0(5)
C50 C45 N1 118.9(5)
C46 C45 N1 117.0(5)
C45 C46 C47 116.0(6)
C45 C46 C51 123.7(5)
C47 C46 C51 120.3(5)
C48 C47 C46 121.7(6)
C48 C47 H47 119.2
C46 C47 H47 119.2
C47 C48 C49 120.9(6)
C47 C48 H48 119.6
C49 C48 H48 119.6
C50 C49 C48 120.7(6)
C50 C49 H49 119.6
C48 C49 H49 119.6
C49 C50 C45 116.7(5)
C49 C50 C54 120.7(6)
C45 C50 C54 122.6(5)
C52 C51 C46 113.2(6)
C52 C51 C53 110.6(7)
C46 C51 C53 111.2(6)
C52 C51 H51 107.2
C46 C51 H51 107.2
C53 C51 H51 107.2
C51 C52 H52A 109.5
C51 C52 H52B 109.5
H52A C52 H52B 109.5
C51 C52 H52C 109.5
H52A C52 H52C 109.5
H52B C52 H52C 109.5
C51 C53 H53A 109.5
C51 C53 H53B 109.5
H53A C53 H53B 109.5
C51 C53 H53C 109.5
H53A C53 H53C 109.5
H53B C53 H53C 109.5
C50 C54 C55 110.8(6)
C50 C54 C56 112.0(5)
C55 C54 C56 109.3(6)
C50 C54 H54 108.2
C55 C54 H54 108.2
C56 C54 H54 108.2
C54 C55 H55A 109.5
C54 C55 H55B 109.5
H55A C55 H55B 109.5
C54 C55 H55C 109.5
H55A C55 H55C 109.5
H55B C55 H55C 109.5
C54 C56 H56A 109.5
C54 C56 H56B 109.5
H56A C56 H56B 109.5
C54 C56 H56C 109.5
H56A C56 H56C 109.5
H56B C56 H56C 109.5

loop_
_geom_bond_atom_site_label_1
_geom_bond_atom_site_label_2
_geom_bond_distance
Re1 C11 1.928(6)
Re1 C13 1.935(6)
Re1 C14 1.981(7)
Re1 C12 1.986(6)
Re1 Au1 2.8572(3)
Re1 Re2 3.0425(4)
Re1 H1 1.68(9)
Re2 C24 1.924(7)
Re2 C21 1.966(7)
Re2 C22 1.986(7)
Re2 C25 1.994(8)
Re2 C23 2.000(7)
Au1 C30 2.016(4)
Au1 H1 1.40(9)
O11 C11 1.136(6)
O12 C12 1.119(7)
O13 C13 1.130(7)
O14 C14 1.131(7)
O21 C21 1.139(7)
O22 C22 1.134(7)
O23 C23 1.121(7)
O24 C24 1.143(7)
O25 C25 1.132(8)
N1 C30 1.325(6)
N1 C31 1.385(6)
N1 C45 1.467(6)
N2 C30 1.344(6)
N2 C32 1.383(6)
N2 C33 1.448(6)
C31 C32 1.333(8)
C31 H31 0.9300
C32 H32 0.9300
C33 C38 1.397(8)
C33 C34 1.391(8)
C34 C35 1.385(10)
C34 C39 1.527(11)
C35 C36 1.360(12)
C35 H35 0.9300
C36 C37 1.357(11)
C36 H36 0.9300
C37 C38 1.393(8)
C37 H37 0.9300
C38 C42 1.506(8)
C39 C40 1.496(14)
C39 C41 1.503(13)
C39 H39 0.9800
C40 H40A 0.9600
C40 H40B 0.9600
C40 H40C 0.9600
C41 H41A 0.9600
C41 H41B 0.9600
C41 H41C 0.9600
C42 C44 1.522(8)
C42 C43 1.525(9)
C42 H42 0.9800
C43 H43A 0.9600
C43 H43B 0.9600
C43 H43C 0.9600
C44 H44A 0.9600
C44 H44B 0.9600
C44 H44C 0.9600
C45 C50 1.390(8)
C45 C46 1.394(7)
C46 C47 1.393(8)
C46 C51 1.527(9)
C47 C48 1.348(9)
C47 H47 0.9300
C48 C49 1.386(9)
C48 H48 0.9300
C49 C50 1.381(8)
C49 H49 0.9300
C50 C54 1.510(8)
C51 C52 1.469(10)
C51 C53 1.534(10)
C51 H51 0.9800
C52 H52A 0.9600
C52 H52B 0.9600
C52 H52C 0.9600
C53 H53A 0.9600
C53 H53B 0.9600
C53 H53C 0.9600
C54 C55 1.518(10)
C54 C56 1.520(9)
C54 H54 0.9800
C55 H55A 0.9600
C55 H55B 0.9600
C55 H55C 0.9600
C56 H56A 0.9600
C56 H56B 0.9600
C56 H56C 0.9600
